data_2311935
loop_
_publ_author_name
'Brisdon, Alan K.'
'Muneer, Abeer M. T.'
'Pritchard, Robin G.'

_publ_section_title
;
 Halogen bonding in a series of Br(CF<sub>2</sub>)<sub>n</sub>Br-DABCO
 adducts (n = 4, 6, 8).
;
_journal_coeditor_code UK3139
_journal_issue 'Pt 11'
_journal_name_full 'Acta crystallographica. Section C, Structural chemistry'
_journal_page_first 874
_journal_page_last 879
_journal_paper_doi 10.1107/S2053229617013663
_journal_volume 73
_journal_year 2017
_chemical_formula_iupac 'C4 Br2 F8, C6 H12 N2'
_chemical_formula_moiety 'C4 Br2 F8, C6 H12 N2'
_chemical_formula_sum 'C10 H12 Br2 F8 N2'
_chemical_formula_weight 472.04
_chemical_name_systematic
;
1,4-Dibromoperfluorobutane--1,4-diazabicyclo[2.2.2]octane (1/1)
;
_space_group_crystal_system monoclinic
_space_group_IT_number 14
_space_group_name_Hall '-P 2ybc'
_space_group_name_H-M_alt 'P 1 21/c 1'
_atom_sites_solution_hydrogens geom
_atom_sites_solution_primary direct
_audit_creation_method
;
Olex2 1.2
(compiled 2017.01.04 svn.r3372 for OlexSys, GUI svn.r5292)
;
_cell_angle_alpha 90
_cell_angle_beta 106.271(5)
_cell_angle_gamma 90
_cell_formula_units_Z 4
_cell_length_a 13.4659(6)
_cell_length_b 11.0854(6)
_cell_length_c 10.7955(6)
_cell_measurement_reflns_used 1842
_cell_measurement_temperature 150.01(10)
_cell_measurement_theta_max 27.3000
_cell_measurement_theta_min 3.6490
_cell_volume 1546.95(14)
_computing_cell_refinement
;
CrysAlis PRO (Rigaku OD, 2015)
;
_computing_data_collection
;
CrysAlis PRO (Rigaku OD, 2015)
;
_computing_data_reduction
;
CrysAlis PRO (Rigaku OD, 2015)
;
_computing_molecular_graphics
;
<i>OLEX2</i> (Dolomanov <i>et al.</i>,  2009)
;
_computing_publication_material
;
<i>OLEX2</i> (Dolomanov <i>et al.</i>,  2009)
;
_computing_structure_refinement
;
SHELXL2014 (Sheldrick, 2015b)
;
_computing_structure_solution
;
SHELXS97 (Sheldrick, 2008)
;
_diffrn_ambient_temperature 150.01(10)
_diffrn_detector_area_resol_mean 8.0714
_diffrn_measured_fraction_theta_full 0.998
_diffrn_measured_fraction_theta_max 0.998
_diffrn_measurement_device 'four-circle diffractometer'
_diffrn_measurement_device_type 'SuperNova, Single source at offset, Eos'
_diffrn_measurement_method '\w scans'
_diffrn_radiation_monochromator mirror
_diffrn_radiation_type MoK\a
_diffrn_radiation_wavelength 0.71073
_diffrn_reflns_av_R_equivalents 0.0457
_diffrn_reflns_limit_h_max 16
_diffrn_reflns_limit_h_min -14
_diffrn_reflns_limit_k_max 12
_diffrn_reflns_limit_k_min -13
_diffrn_reflns_limit_l_max 13
_diffrn_reflns_limit_l_min -13
_diffrn_reflns_number 6191
_diffrn_reflns_theta_full 25.242
_diffrn_reflns_theta_max 25.997
_diffrn_reflns_theta_min 3.386
_exptl_absorpt_coefficient_mu 5.320
_exptl_absorpt_correction_T_max 1.00000
_exptl_absorpt_correction_T_min 0.02517
_exptl_absorpt_correction_type multi-scan
_exptl_absorpt_process_details
;
(CrysAlis PRO; Rigaku OD, 2015)
;
_exptl_crystal_colour colourless
_exptl_crystal_density_diffrn 2.027
_exptl_crystal_description block
_exptl_crystal_F_000 912
_exptl_crystal_size_max 0.2
_exptl_crystal_size_mid 0.2
_exptl_crystal_size_min 0.15
_refine_diff_density_max 0.434
_refine_diff_density_min -0.515
_refine_ls_extinction_method none
_refine_ls_goodness_of_fit_ref 0.934
_refine_ls_hydrogen_treatment constr
_refine_ls_matrix_type full
_refine_ls_number_parameters 199
_refine_ls_number_reflns 3034
_refine_ls_number_restraints 0
_refine_ls_restrained_S_all 0.934
_refine_ls_R_factor_all 0.0652
_refine_ls_R_factor_gt 0.0408
_refine_ls_shift/su_max 0.001
_refine_ls_shift/su_mean 0.000
_refine_ls_structure_factor_coef Fsqd
_refine_ls_weighting_details 'w=1/[\s^2^(Fo^2^)+(0.0076P)^2^] where P=(Fo^2^+2Fc^2^)/3'
_refine_ls_weighting_scheme calc
_refine_ls_wR_factor_gt 0.0554
_refine_ls_wR_factor_ref 0.0644
_reflns_number_gt 2260
_reflns_number_total 3034
_reflns_threshold_expression 'I > 2\s(I)'
_cod_data_source_file uk3139sup1.cif
_cod_data_source_block I
_cod_original_cell_volume 1546.96(15)
_cod_original_sg_symbol_H-M 'P 21/c'
_cod_database_code 2311935
_shelx_space_group_comment
;
The symmetry employed for this shelxl refinement is uniquely defined
by the following loop, which should always be used as a source of
symmetry information in preference to the above space-group names.
They are only intended as comments.
;

loop_
_space_group_symop_operation_xyz
'x, y, z'
'-x, y+1/2, -z+1/2'
'-x, -y, -z'
'x, -y-1/2, z-1/2'

loop_
_atom_site_type_symbol
_atom_site_label
_atom_site_fract_x
_atom_site_fract_y
_atom_site_fract_z
_atom_site_U_iso_or_equiv
_atom_site_adp_type
_atom_site_calc_flag
_atom_site_occupancy
Br Br1 0.47057(3) 0.36072(4) 0.13908(5) 0.02488(13) Uani d 1
Br Br2 -0.07338(3) 0.33779(4) -0.18506(5) 0.02532(13) Uani d 1
C C1 0.3492(3) 0.3537(4) -0.0077(5) 0.0282(12) Uani d 1
C C2 0.2501(3) 0.3426(4) 0.0330(4) 0.0202(10) Uani d 1
C C3 0.1478(3) 0.3489(4) -0.0796(5) 0.0208(10) Uani d 1
C C4 0.0488(3) 0.3080(4) -0.0446(5) 0.0240(11) Uani d 1
F F1 0.35763(18) 0.2579(3) -0.0792(3) 0.0613(10) Uani d 1
F F2 0.34425(18) 0.4521(3) -0.0793(3) 0.0598(10) Uani d 1
F F3 0.25256(16) 0.2386(2) 0.0954(3) 0.0434(8) Uani d 1
F F4 0.24725(17) 0.4318(2) 0.1146(3) 0.0456(8) Uani d 1
F F5 0.15754(17) 0.2775(2) -0.1749(3) 0.0408(8) Uani d 1
F F6 0.13500(16) 0.4625(2) -0.1215(3) 0.0398(8) Uani d 1
F F7 0.05584(16) 0.1913(2) -0.0158(3) 0.0429(8) Uani d 1
F F8 0.04251(17) 0.3683(2) 0.0599(3) 0.0387(7) Uani d 1
C C5 0.6632(3) 0.2423(4) 0.4059(5) 0.0264(11) Uani d 1
H H5A 0.6997 0.1996 0.3510 0.032 Uiso calc 1
H H5B 0.5974 0.1996 0.3992 0.032 Uiso calc 1
C C6 0.5907(3) 0.4310(4) 0.4455(4) 0.0297(12) Uani d 1
H H6A 0.5239 0.3917 0.4415 0.036 Uiso calc 1
H H6B 0.5764 0.5153 0.4154 0.036 Uiso calc 1
C C7 0.7404(3) 0.4287(4) 0.3691(4) 0.0255(11) Uani d 1
H H7A 0.7268 0.5133 0.3400 0.031 Uiso calc 1
H H7B 0.7763 0.3881 0.3122 0.031 Uiso calc 1
C C8 0.7308(3) 0.2414(4) 0.5477(5) 0.0291(12) Uani d 1
H H8A 0.6929 0.2007 0.6023 0.035 Uiso calc 1
H H8B 0.7950 0.1953 0.5541 0.035 Uiso calc 1
C C9 0.6604(3) 0.4305(4) 0.5864(5) 0.0317(12) Uani d 1
H H9A 0.6763 0.5145 0.6166 0.038 Uiso calc 1
H H9B 0.6233 0.3912 0.6428 0.038 Uiso calc 1
C C10 0.8092(3) 0.4258(4) 0.5097(5) 0.0309(12) Uani d 1
H H10A 0.8745 0.3831 0.5132 0.037 Uiso calc 1
H H10B 0.8266 0.5094 0.5403 0.037 Uiso calc 1
N N1 0.6416(2) 0.3667(3) 0.3606(3) 0.0222(9) Uani d 1
N N2 0.7574(2) 0.3650(3) 0.5949(4) 0.0219(9) Uani d 1

loop_
_atom_site_aniso_label
_atom_site_aniso_U_11
_atom_site_aniso_U_22
_atom_site_aniso_U_33
_atom_site_aniso_U_12
_atom_site_aniso_U_13
_atom_site_aniso_U_23
Br1 0.0157(2) 0.0345(3) 0.0208(3) -0.00078(18) -0.0007(2) 0.0013(2)
Br2 0.0159(2) 0.0321(3) 0.0241(3) -0.00058(18) -0.0007(2) -0.0016(2)
C1 0.018(2) 0.043(3) 0.020(3) 0.001(2) 0.000(2) 0.000(3)
C2 0.022(2) 0.020(2) 0.015(3) -0.0026(18) -0.001(2) -0.004(2)
C3 0.021(2) 0.022(2) 0.017(3) 0.0005(19) 0.001(2) 0.002(2)
C4 0.020(2) 0.023(2) 0.025(3) 0.0026(19) 0.001(2) 0.002(2)
F1 0.0250(15) 0.104(3) 0.049(2) 0.0131(15) 0.0010(15) -0.044(2)
F2 0.0290(15) 0.093(2) 0.048(2) -0.0155(15) -0.0049(15) 0.051(2)
F3 0.0267(14) 0.0503(17) 0.043(2) -0.0060(12) -0.0069(14) 0.0314(17)
F4 0.0265(14) 0.0638(19) 0.040(2) 0.0065(13) -0.0023(14) -0.0322(18)
F5 0.0251(14) 0.075(2) 0.0210(18) 0.0005(13) 0.0039(13) -0.0220(17)
F6 0.0230(13) 0.0348(15) 0.052(2) -0.0015(11) -0.0045(14) 0.0251(16)
F7 0.0246(14) 0.0327(15) 0.066(3) -0.0047(12) 0.0033(15) 0.0202(16)
F8 0.0263(14) 0.070(2) 0.0196(17) 0.0058(13) 0.0058(13) -0.0084(17)
C5 0.027(2) 0.028(3) 0.022(3) -0.001(2) 0.003(2) -0.003(2)
C6 0.026(2) 0.041(3) 0.021(3) 0.008(2) 0.003(2) 0.003(3)
C7 0.022(2) 0.031(3) 0.022(3) -0.004(2) 0.004(2) 0.000(2)
C8 0.031(2) 0.027(3) 0.025(3) 0.002(2) -0.001(2) -0.003(2)
C9 0.026(2) 0.046(3) 0.022(3) 0.010(2) 0.006(2) -0.002(3)
C10 0.023(2) 0.036(3) 0.030(3) -0.005(2) 0.003(2) 0.004(3)
N1 0.0214(18) 0.030(2) 0.014(2) 0.0003(16) 0.0032(17) -0.0002(19)
N2 0.0183(18) 0.027(2) 0.019(2) -0.0008(15) 0.0032(17) -0.0009(19)

loop_
_atom_type_symbol
_atom_type_description
_atom_type_scat_dispersion_real
_atom_type_scat_dispersion_imag
_atom_type_scat_source
C C 0.0033 0.0016 'International Tables Vol C Tables 4.2.6.8 and 6.1.1.4'
H H 0.0000 0.0000 'International Tables Vol C Tables 4.2.6.8 and 6.1.1.4'
Br Br -0.2901 2.4595 'International Tables Vol C Tables 4.2.6.8 and 6.1.1.4'
F F 0.0171 0.0103 'International Tables Vol C Tables 4.2.6.8 and 6.1.1.4'
N N 0.0061 0.0033 'International Tables Vol C Tables 4.2.6.8 and 6.1.1.4'

loop_
_geom_angle_atom_site_label_1
_geom_angle_atom_site_label_2
_geom_angle_atom_site_label_3
_geom_angle
C2 C1 Br1 112.0(3)
F1 C1 Br1 108.5(3)
F1 C1 C2 109.0(3)
F2 C1 Br1 109.7(3)
F2 C1 C2 109.2(3)
F2 C1 F1 108.4(4)
C1 C2 C3 115.2(4)
F3 C2 C1 108.4(3)
F3 C2 C3 108.9(3)
F3 C2 F4 108.0(4)
F4 C2 C1 108.7(3)
F4 C2 C3 107.4(3)
C4 C3 C2 115.4(4)
F5 C3 C2 108.5(3)
F5 C3 C4 107.0(3)
F6 C3 C2 107.9(3)
F6 C3 C4 108.7(3)
F6 C3 F5 109.3(4)
C3 C4 Br2 111.2(3)
F7 C4 Br2 109.9(3)
F7 C4 C3 109.4(3)
F7 C4 F8 107.9(4)
F8 C4 Br2 109.7(3)
F8 C4 C3 108.8(3)
H5A C5 H5B 108.2
C8 C5 H5A 109.6
C8 C5 H5B 109.6
N1 C5 H5A 109.6
N1 C5 H5B 109.6
N1 C5 C8 110.1(3)
H6A C6 H6B 108.1
C9 C6 H6A 109.5
C9 C6 H6B 109.5
N1 C6 H6A 109.5
N1 C6 H6B 109.5
N1 C6 C9 110.5(3)
H7A C7 H7B 108.2
C10 C7 H7A 109.8
C10 C7 H7B 109.8
N1 C7 H7A 109.8
N1 C7 H7B 109.8
N1 C7 C10 109.5(3)
C5 C8 H8A 109.5
C5 C8 H8B 109.5
H8A C8 H8B 108.1
N2 C8 C5 110.8(3)
N2 C8 H8A 109.5
N2 C8 H8B 109.5
C6 C9 H9A 109.6
C6 C9 H9B 109.6
H9A C9 H9B 108.1
N2 C9 C6 110.2(4)
N2 C9 H9A 109.6
N2 C9 H9B 109.6
C7 C10 H10A 109.3
C7 C10 H10B 109.3
H10A C10 H10B 108.0
N2 C10 C7 111.6(3)
N2 C10 H10A 109.3
N2 C10 H10B 109.3
C5 N1 C6 109.4(3)
C5 N1 C7 109.0(3)
C6 N1 C7 107.7(3)
C8 N2 C9 108.1(3)
C10 N2 C8 108.8(3)
C10 N2 C9 107.7(3)

loop_
_geom_bond_atom_site_label_1
_geom_bond_atom_site_label_2
_geom_bond_distance
_geom_bond_publ_flag
Br1 C1 1.933(4) y
Br2 C4 1.928(4) y
C1 C2 1.523(5) y
C1 F1 1.336(5) y
C1 F2 1.328(5) y
C2 C3 1.562(5) y
C2 F3 1.331(4) y
C2 F4 1.333(4) y
C3 C4 1.551(5) y
C3 F5 1.334(5) y
C3 F6 1.333(4) y
C4 F7 1.328(4) y
C4 F8 1.334(5) y
C5 H5A 0.9900 ?
C5 H5B 0.9900 ?
C5 C8 1.546(6) y
C5 N1 1.465(5) y
C6 H6A 0.9900 ?
C6 H6B 0.9900 ?
C6 C9 1.547(6) y
C6 N1 1.472(5) y
C7 H7A 0.9900 ?
C7 H7B 0.9900 ?
C7 C10 1.541(6) y
C7 N1 1.477(4) y
C8 H8A 0.9900 ?
C8 H8B 0.9900 ?
C8 N2 1.471(5) y
C9 H9A 0.9900 ?
C9 H9B 0.9900 ?
C9 N2 1.475(4) y
C10 H10A 0.9900 ?
C10 H10B 0.9900 ?
C10 N2 1.465(5) y

loop_
_geom_torsion_atom_site_label_1
_geom_torsion_atom_site_label_2
_geom_torsion_atom_site_label_3
_geom_torsion_atom_site_label_4
_geom_torsion
Br1 C1 C2 C3 174.3(3)
Br1 C1 C2 F3 -63.4(4)
Br1 C1 C2 F4 53.8(4)
C1 C2 C3 C4 166.2(4)
C1 C2 C3 F5 46.2(5)
C1 C2 C3 F6 -72.1(4)
C2 C3 C4 Br2 173.3(3)
C2 C3 C4 F7 -65.2(5)
C2 C3 C4 F8 52.4(5)
F1 C1 C2 C3 -65.6(5)
F1 C1 C2 F3 56.7(5)
F1 C1 C2 F4 173.9(4)
F2 C1 C2 C3 52.6(5)
F2 C1 C2 F3 174.9(4)
F2 C1 C2 F4 -67.9(5)
F3 C2 C3 C4 44.2(5)
F3 C2 C3 F5 -75.8(4)
F3 C2 C3 F6 165.9(3)
F4 C2 C3 C4 -72.6(4)
F4 C2 C3 F5 167.4(3)
F4 C2 C3 F6 49.1(4)
F5 C3 C4 Br2 -65.9(4)
F5 C3 C4 F7 55.6(5)
F5 C3 C4 F8 173.2(3)
F6 C3 C4 Br2 51.9(4)
F6 C3 C4 F7 173.4(4)
F6 C3 C4 F8 -69.0(5)
C5 C8 N2 C9 60.2(4)
C5 C8 N2 C10 -56.5(4)
C6 C9 N2 C8 -58.5(5)
C6 C9 N2 C10 59.0(4)
C7 C10 N2 C8 58.4(4)
C7 C10 N2 C9 -58.6(4)
C8 C5 N1 C6 -57.3(4)
C8 C5 N1 C7 60.3(4)
C9 C6 N1 C5 58.8(4)
C9 C6 N1 C7 -59.5(4)
C10 C7 N1 C5 -58.5(4)
C10 C7 N1 C6 60.0(4)
N1 C5 C8 N2 -2.2(5)
N1 C6 C9 N2 -0.3(5)
N1 C7 C10 N2 -1.0(5)
